data_7218491
loop_
_publ_author_name
'Li, Zhao-Hao'
'Xue, Li-Ping'
'Shan, Li-Li'
'Zhao, Bang-Tun'
'Kan, Jian'
'Su, Wei-Ping'

_publ_section_title
;
 Hydrogen bonded-extended lanthanide coordination polymers decorated with
 2,3-thiophenedicarboxylate and oxalate: synthesis, structures, and
 properties
;
_journal_issue 47
_journal_name_full CrystEngComm
_journal_page_first 10824
_journal_paper_doi 10.1039/C4CE01734J
_journal_volume 16
_journal_year 2014
_chemical_formula_sum 'C14 H14 Gd2 O17 S2'
_chemical_formula_weight 832.87
_chemical_name_systematic
; 
 ? 
;
_space_group_IT_number 15
_symmetry_cell_setting monoclinic
_symmetry_space_group_name_Hall '-C 2yc'
_symmetry_space_group_name_H-M 'C 1 2/c 1'
_atom_sites_solution_hydrogens geom
_atom_sites_solution_primary direct
_atom_sites_solution_secondary difmap
_audit_creation_method SHELXL-97
_cell_angle_alpha 90.00
_cell_angle_beta 111.098(2)
_cell_angle_gamma 90.00
_cell_formula_units_Z 4
_cell_length_a 19.671(4)
_cell_length_b 6.0556(13)
_cell_length_c 19.793(4)
_cell_measurement_reflns_used 6792
_cell_measurement_temperature 296(2)
_cell_measurement_theta_max 28.16
_cell_measurement_theta_min 2.50
_cell_volume 2199.7(8)
_computing_cell_refinement 'Bruker SMART'
_computing_data_collection 'Bruker SMART'
_computing_data_reduction 'Bruker SAINT'
_computing_molecular_graphics 'Bruker SHELXTL'
_computing_publication_material 'Bruker SHELXTL'
_computing_structure_refinement 'SHELXL-97 (Sheldrick, 1997)'
_computing_structure_solution 'SHELXS-97 (Sheldrick, 1990)'
_diffrn_ambient_temperature 296(2)
_diffrn_measured_fraction_theta_full 0.999
_diffrn_measured_fraction_theta_max 0.999
_diffrn_measurement_device_type 'CCD area detector'
_diffrn_measurement_method 'phi and omega scans'
_diffrn_radiation_monochromator graphite
_diffrn_radiation_source 'fine-focus sealed tube'
_diffrn_radiation_type MoK\a
_diffrn_radiation_wavelength 0.71073
_diffrn_reflns_av_R_equivalents 0.0208
_diffrn_reflns_av_sigmaI/netI 0.0184
_diffrn_reflns_limit_h_max 23
_diffrn_reflns_limit_h_min -23
_diffrn_reflns_limit_k_max 7
_diffrn_reflns_limit_k_min -7
_diffrn_reflns_limit_l_max 23
_diffrn_reflns_limit_l_min -23
_diffrn_reflns_number 7618
_diffrn_reflns_theta_full 25.49
_diffrn_reflns_theta_max 25.49
_diffrn_reflns_theta_min 2.50
_diffrn_standards_decay_% 0
_diffrn_standards_interval_count 0
_diffrn_standards_interval_time 0
_diffrn_standards_number 0
_exptl_absorpt_coefficient_mu 6.253
_exptl_absorpt_correction_T_max 0.3400
_exptl_absorpt_correction_T_min 0.1837
_exptl_absorpt_correction_type multi-scan
_exptl_absorpt_process_details sadabs
_exptl_crystal_colour colourless
_exptl_crystal_density_diffrn 2.515
_exptl_crystal_density_method 'not measured'
_exptl_crystal_description block
_exptl_crystal_F_000 1576
_exptl_crystal_size_max 0.41
_exptl_crystal_size_mid 0.30
_exptl_crystal_size_min 0.22
_refine_diff_density_max 0.945
_refine_diff_density_min -0.808
_refine_diff_density_rms 0.112
_refine_ls_extinction_coef 0.00126(8)
_refine_ls_extinction_expression Fc^*^=kFc[1+0.001xFc^2^\l^3^/sin(2\q)]^-1/4^
_refine_ls_extinction_method SHELXL
_refine_ls_goodness_of_fit_ref 1.095
_refine_ls_hydrogen_treatment constr
_refine_ls_matrix_type full
_refine_ls_number_parameters 160
_refine_ls_number_reflns 2042
_refine_ls_number_restraints 0
_refine_ls_restrained_S_all 1.095
_refine_ls_R_factor_all 0.0210
_refine_ls_R_factor_gt 0.0206
_refine_ls_shift/su_max 0.001
_refine_ls_shift/su_mean 0.000
_refine_ls_structure_factor_coef Fsqd
_refine_ls_weighting_details 'calc w=1/[\s^2^(Fo^2^)+(0.0251P)^2^+14.9214P] where P=(Fo^2^+2Fc^2^)/3'
_refine_ls_weighting_scheme calc
_refine_ls_wR_factor_gt 0.0528
_refine_ls_wR_factor_ref 0.0530
_reflns_number_gt 2017
_reflns_number_total 2042
_reflns_threshold_expression >2sigma(I)
_cod_data_source_file c4ce01734j2.cif
_cod_data_source_block a
_cod_depositor_comments
;
The following automatic conversions were performed:

'_symmetry_cell_setting' value 'Monoclinic' changed to 'monoclinic'
according to
/usr/data/users/saulius/crontab/automatic-downloads/rss-feeds/RSC/lib/dictionaries/cif_core.dic
dictionary named 'cif_core.dic' version 2.4.2 from 2011-04-26.

Automatic conversion script
Id: cif_fix_values 2827 2014-09-09 07:05:25Z andrius 

 Adding full bibliography for 7218489--7218493.cif.
;
_cod_original_sg_symbol_H-M C2/c
_cod_database_code 7218491

loop_
_symmetry_equiv_pos_as_xyz
'x, y, z'
'-x, y, -z+1/2'
'x+1/2, y+1/2, z'
'-x+1/2, y+1/2, -z+1/2'
'-x, -y, -z'
'x, -y, z-1/2'
'-x+1/2, -y+1/2, -z'
'x+1/2, -y+1/2, z-1/2'

loop_
_atom_site_label
_atom_site_type_symbol
_atom_site_fract_x
_atom_site_fract_y
_atom_site_fract_z
_atom_site_U_iso_or_equiv
_atom_site_adp_type
_atom_site_occupancy
_atom_site_symmetry_multiplicity
_atom_site_calc_flag
_atom_site_refinement_flags
Gd1 Gd 0.137133(9) 1.18107(3) 0.470411(9) 0.01390(10) Uani 1 1 d .
S1 S 0.10845(7) 0.7709(2) 0.22011(6) 0.0372(3) Uani 1 1 d .
O1 O 0.23088(15) 0.3459(4) 0.43468(15) 0.0199(6) Uani 1 1 d .
O2 O 0.31831(15) 0.5196(5) 0.41264(15) 0.0241(6) Uani 1 1 d .
O3 O 0.19227(14) 0.8622(4) 0.43086(14) 0.0180(6) Uani 1 1 d .
O4 O 0.10717(16) 1.0455(5) 0.34558(15) 0.0252(6) Uani 1 1 d .
O5 O 0.04674(16) 1.2493(5) 0.52537(17) 0.0253(6) Uani 1 1 d .
O6 O -0.05205(15) 1.1262(5) 0.54471(16) 0.0234(6) Uani 1 1 d .
O7 O 0.05317(18) 1.4399(6) 0.39174(16) 0.0363(8) Uani 1 1 d .
H1W H 0.0389 1.5137 0.3528 0.054 Uiso 1 1 d R
H2W H 0.0222 1.4551 0.4117 0.054 Uiso 1 1 d R
O8 O 0.16466(15) 1.5215(4) 0.53578(15) 0.0220(6) Uani 1 1 d .
H3W H 0.1388 1.6360 0.5275 0.033 Uiso 1 1 d R
H4W H 0.2071 1.5617 0.5413 0.033 Uiso 1 1 d R
O9 O 1.0000 0.3019(8) 0.2500 0.0359(11) Uani 1 2 d S
H5W H 0.9640 0.2175 0.2329 0.054 Uiso 1 1 d R
C1 C 0.2527(2) 0.4676(6) 0.3938(2) 0.0161(7) Uani 1 1 d .
C2 C 0.2003(2) 0.5434(6) 0.3217(2) 0.0174(8) Uani 1 1 d .
C3 C 0.19157(19) 0.4209(6) 0.25212(18) 0.0139(7) Uani 1 1 d .
H3 H 0.2148 0.2910 0.2477 0.017 Uiso 1 1 calc R
C4 C 0.1419(3) 0.5419(9) 0.1965(3) 0.0402(12) Uani 1 1 d .
H4 H 0.1280 0.4977 0.1484 0.048 Uiso 1 1 calc R
C5 C 0.1579(2) 0.7316(7) 0.3103(2) 0.0203(8) Uani 1 1 d .
C6 C 0.1519(2) 0.8884(6) 0.3646(2) 0.0166(8) Uani 1 1 d .
C7 C -0.0012(2) 1.1090(6) 0.5202(2) 0.0173(8) Uani 1 1 d .

loop_
_atom_site_aniso_label
_atom_site_aniso_U_11
_atom_site_aniso_U_22
_atom_site_aniso_U_33
_atom_site_aniso_U_23
_atom_site_aniso_U_13
_atom_site_aniso_U_12
Gd1 0.01228(13) 0.01367(13) 0.01648(13) -0.00047(6) 0.00606(8) -0.00047(6)
S1 0.0403(7) 0.0416(7) 0.0243(6) 0.0014(5) 0.0051(5) 0.0068(6)
O1 0.0204(14) 0.0199(14) 0.0213(14) 0.0034(11) 0.0096(12) -0.0020(11)
O2 0.0189(14) 0.0286(16) 0.0251(15) 0.0049(12) 0.0083(12) -0.0026(12)
O3 0.0177(13) 0.0184(13) 0.0160(13) 0.0000(11) 0.0038(11) 0.0002(11)
O4 0.0242(14) 0.0253(15) 0.0222(14) -0.0017(12) 0.0036(12) 0.0093(13)
O5 0.0228(15) 0.0182(14) 0.0414(18) -0.0087(13) 0.0192(14) -0.0069(12)
O6 0.0189(14) 0.0221(14) 0.0352(16) -0.0084(13) 0.0169(13) -0.0056(12)
O7 0.0420(19) 0.0368(19) 0.0235(15) 0.0030(14) 0.0039(14) 0.0219(16)
O8 0.0203(14) 0.0150(14) 0.0332(16) -0.0049(12) 0.0127(12) -0.0020(11)
O9 0.035(3) 0.034(3) 0.025(2) 0.000 -0.005(2) 0.000
C1 0.0196(19) 0.0119(17) 0.0185(18) -0.0008(14) 0.0089(15) 0.0009(15)
C2 0.0204(19) 0.0176(18) 0.0158(18) -0.0006(15) 0.0084(15) -0.0014(15)
C3 0.0154(17) 0.0150(18) 0.0095(16) 0.0037(13) 0.0025(14) 0.0031(14)
C4 0.048(3) 0.051(3) 0.023(2) -0.011(2) 0.014(2) -0.008(3)
C5 0.020(2) 0.021(2) 0.0167(18) -0.0006(16) 0.0029(16) 0.0010(16)
C6 0.0176(18) 0.0152(18) 0.0184(19) -0.0002(15) 0.0083(15) -0.0022(15)
C7 0.0122(17) 0.019(2) 0.0201(19) -0.0005(16) 0.0048(15) 0.0004(15)

loop_
_atom_type_symbol
_atom_type_description
_atom_type_scat_dispersion_real
_atom_type_scat_dispersion_imag
_atom_type_scat_source
C C 0.0033 0.0016 'International Tables Vol C Tables 4.2.6.8 and 6.1.1.4'
H H 0.0000 0.0000 'International Tables Vol C Tables 4.2.6.8 and 6.1.1.4'
O O 0.0106 0.0060 'International Tables Vol C Tables 4.2.6.8 and 6.1.1.4'
Gd Gd -0.1653 3.9035 'International Tables Vol C Tables 4.2.6.8 and 6.1.1.4'
S S 0.1246 0.1234 'International Tables Vol C Tables 4.2.6.8 and 6.1.1.4'

loop_
_geom_angle_atom_site_label_1
_geom_angle_atom_site_label_2
_geom_angle_atom_site_label_3
_geom_angle
_geom_angle_site_symmetry_1
_geom_angle_site_symmetry_3
O8 Gd1 O1 75.76(9) . 1_565
O8 Gd1 O7 75.92(11) . .
O1 Gd1 O7 87.69(11) 1_565 .
O8 Gd1 O5 70.78(9) . .
O1 Gd1 O5 145.01(9) 1_565 .
O7 Gd1 O5 74.68(11) . .
O8 Gd1 O6 137.18(9) . 5_576
O1 Gd1 O6 147.00(9) 1_565 5_576
O7 Gd1 O6 97.85(12) . 5_576
O5 Gd1 O6 66.78(9) . 5_576
O8 Gd1 O4 139.08(10) . .
O1 Gd1 O4 77.08(10) 1_565 .
O7 Gd1 O4 72.95(10) . .
O5 Gd1 O4 123.75(10) . .
O6 Gd1 O4 73.63(10) 5_576 .
O8 Gd1 O3 143.54(9) . .
O1 Gd1 O3 76.24(9) 1_565 .
O7 Gd1 O3 125.58(10) . .
O5 Gd1 O3 138.45(10) . .
O6 Gd1 O3 74.14(9) 5_576 .
O4 Gd1 O3 52.93(9) . .
O8 Gd1 O2 88.98(10) . 7_566
O1 Gd1 O2 115.18(9) 1_565 7_566
O7 Gd1 O2 148.84(10) . 7_566
O5 Gd1 O2 74.64(10) . 7_566
O6 Gd1 O2 74.81(10) 5_576 7_566
O4 Gd1 O2 130.50(10) . 7_566
O3 Gd1 O2 82.25(9) . 7_566
O8 Gd1 O1 72.00(9) . 7_566
O1 Gd1 O1 64.49(11) 1_565 7_566
O7 Gd1 O1 141.58(11) . 7_566
O5 Gd1 O1 112.81(10) . 7_566
O6 Gd1 O1 120.05(9) 5_576 7_566
O4 Gd1 O1 121.23(9) . 7_566
O3 Gd1 O1 75.09(9) . 7_566
O2 Gd1 O1 50.96(9) 7_566 7_566
O8 Gd1 C1 79.59(10) . 7_566
O1 Gd1 C1 90.29(10) 1_565 7_566
O7 Gd1 C1 155.17(11) . 7_566
O5 Gd1 C1 93.47(11) . 7_566
O6 Gd1 C1 97.26(10) 5_576 7_566
O4 Gd1 C1 130.53(10) . 7_566
O3 Gd1 C1 77.66(9) . 7_566
O2 Gd1 C1 25.03(10) 7_566 7_566
O1 Gd1 C1 25.93(9) 7_566 7_566
C4 S1 C5 92.5(2) . .
C1 O1 Gd1 152.9(3) . 1_545
C1 O1 Gd1 91.0(2) . 7_566
Gd1 O1 Gd1 115.51(11) 1_545 7_566
C1 O2 Gd1 97.8(2) . 7_566
C6 O3 Gd1 92.7(2) . .
C6 O4 Gd1 93.6(2) . .
C7 O5 Gd1 120.1(2) . .
C7 O6 Gd1 119.4(2) . 5_576
Gd1 O7 H1W 149.3 . .
Gd1 O7 H2W 102.3 . .
H1W O7 H2W 108.1 . .
Gd1 O8 H3W 127.0 . .
Gd1 O8 H4W 110.0 . .
H3W O8 H4W 106.9 . .
O2 C1 O1 120.3(3) . .
O2 C1 C2 119.3(3) . .
O1 C1 C2 120.4(3) . .
O2 C1 Gd1 57.21(19) . 7_566
O1 C1 Gd1 63.1(2) . 7_566
C2 C1 Gd1 175.9(3) . 7_566
C5 C2 C1 125.1(3) . .
C5 C2 C3 113.0(3) . .
C1 C2 C3 121.9(3) . .
C4 C3 C2 106.2(3) . .
C4 C3 H3 126.9 . .
C2 C3 H3 126.9 . .
C3 C4 S1 116.8(3) . .
C3 C4 H4 121.6 . .
S1 C4 H4 121.6 . .
C2 C5 C6 128.0(4) . .
C2 C5 S1 111.5(3) . .
C6 C5 S1 120.5(3) . .
O4 C6 O3 120.8(3) . .
O4 C6 C5 120.1(3) . .
O3 C6 C5 119.2(3) . .
O5 C7 O6 126.4(4) . .
O5 C7 C7 117.3(4) . 5_576
O6 C7 C7 116.3(4) . 5_576

loop_
_geom_bond_atom_site_label_1
_geom_bond_atom_site_label_2
_geom_bond_distance
_geom_bond_site_symmetry_2
Gd1 O8 2.390(3) .
Gd1 O1 2.416(3) 1_565
Gd1 O7 2.400(3) .
Gd1 O5 2.431(3) .
Gd1 O6 2.448(3) 5_576
Gd1 O4 2.465(3) .
Gd1 O3 2.476(3) .
Gd1 O2 2.478(3) 7_566
Gd1 O1 2.605(3) 7_566
Gd1 C1 2.921(4) 7_566
S1 C4 1.672(6) .
S1 C5 1.715(4) .
O1 C1 1.277(5) .
O1 Gd1 2.416(3) 1_545
O1 Gd1 2.605(3) 7_566
O2 C1 1.247(5) .
O2 Gd1 2.478(3) 7_566
O3 C6 1.275(5) .
O4 C6 1.258(5) .
O5 C7 1.246(5) .
O6 C7 1.263(5) .
O6 Gd1 2.448(3) 5_576
O7 H1W 0.8470 .
O7 H2W 0.8408 .
O8 H3W 0.8407 .
O8 H4W 0.8379 .
O9 H5W 0.8401 .
C1 C2 1.501(5) .
C1 Gd1 2.921(4) 7_566
C2 C5 1.383(6) .
C2 C3 1.518(5) .
C3 C4 1.389(6) .
C3 H3 0.9300 .
C4 H4 0.9300 .
C5 C6 1.470(5) .
C7 C7 1.553(8) 5_576

loop_
_geom_hbond_atom_site_label_D
_geom_hbond_atom_site_label_H
_geom_hbond_atom_site_label_A
_geom_hbond_distance_DH
_geom_hbond_distance_HA
_geom_hbond_distance_DA
_geom_hbond_angle_DHA
_geom_hbond_site_symmetry_A
O9 H5W O4 0.84 1.97 2.750(4) 153.4 2_645
O8 H4W O3 0.84 1.91 2.741(4) 170.9 7_576
O8 H3W O2 0.84 2.40 2.938(4) 122.7 7_576
O8 H3W O6 0.84 2.30 3.075(4) 154.3 5_586
O7 H2W O5 0.84 2.46 2.930(5) 115.9 .
O7 H1W O9 0.85 2.29 2.748(3) 114.1 1_465

loop_
_geom_torsion_atom_site_label_1
_geom_torsion_atom_site_label_2
_geom_torsion_atom_site_label_3
_geom_torsion_atom_site_label_4
_geom_torsion
_geom_torsion_site_symmetry_1
_geom_torsion_site_symmetry_4
O8 Gd1 O3 C6 -125.9(2) . .
O1 Gd1 O3 C6 -85.1(2) 1_565 .
O7 Gd1 O3 C6 -8.2(3) . .
O5 Gd1 O3 C6 100.3(2) . .
O6 Gd1 O3 C6 80.2(2) 5_576 .
O4 Gd1 O3 C6 -1.1(2) . .
O2 Gd1 O3 C6 156.5(2) 7_566 .
O1 Gd1 O3 C6 -151.9(2) 7_566 .
C1 Gd1 O3 C6 -178.5(2) 7_566 .
O8 Gd1 O4 C6 132.9(2) . .
O1 Gd1 O4 C6 83.5(2) 1_565 .
O7 Gd1 O4 C6 175.0(3) . .
O5 Gd1 O4 C6 -127.5(2) . .
O6 Gd1 O4 C6 -81.2(2) 5_576 .
O3 Gd1 O4 C6 1.1(2) . .
O2 Gd1 O4 C6 -28.8(3) 7_566 .
O1 Gd1 O4 C6 34.4(3) 7_566 .
C1 Gd1 O4 C6 4.4(3) 7_566 .
O8 Gd1 O5 C7 -176.0(3) . .
O1 Gd1 O5 C7 166.3(3) 1_565 .
O7 Gd1 O5 C7 103.9(3) . .
O6 Gd1 O5 C7 -1.8(3) 5_576 .
O4 Gd1 O5 C7 47.2(3) . .
O3 Gd1 O5 C7 -23.0(4) . .
O2 Gd1 O5 C7 -81.6(3) 7_566 .
O1 Gd1 O5 C7 -116.1(3) 7_566 .
C1 Gd1 O5 C7 -98.3(3) 7_566 .
Gd1 O2 C1 O1 0.6(4) 7_566 .
Gd1 O2 C1 C2 -177.4(3) 7_566 .
Gd1 O1 C1 O2 167.5(4) 1_545 .
Gd1 O1 C1 O2 -0.6(4) 7_566 .
Gd1 O1 C1 C2 -14.5(8) 1_545 .
Gd1 O1 C1 C2 177.4(3) 7_566 .
Gd1 O1 C1 Gd1 168.1(6) 1_545 7_566
O2 C1 C2 C5 -94.7(5) . .
O1 C1 C2 C5 87.3(5) . .
Gd1 C1 C2 C5 -126(3) 7_566 .
O2 C1 C2 C3 82.4(5) . .
O1 C1 C2 C3 -95.6(4) . .
Gd1 C1 C2 C3 51(4) 7_566 .
C5 C2 C3 C4 0.3(5) . .
C1 C2 C3 C4 -177.1(4) . .
C2 C3 C4 S1 0.0(5) . .
C5 S1 C4 C3 -0.3(4) . .
C1 C2 C5 C6 -3.2(7) . .
C3 C2 C5 C6 179.4(4) . .
C1 C2 C5 S1 176.8(3) . .
C3 C2 C5 S1 -0.6(4) . .
C4 S1 C5 C2 0.5(4) . .
C4 S1 C5 C6 -179.5(4) . .
Gd1 O4 C6 O3 -1.9(4) . .
Gd1 O4 C6 C5 177.8(3) . .
Gd1 O3 C6 O4 1.9(4) . .
Gd1 O3 C6 C5 -177.8(3) . .
C2 C5 C6 O4 -175.8(4) . .
S1 C5 C6 O4 4.2(5) . .
C2 C5 C6 O3 4.0(6) . .
S1 C5 C6 O3 -176.1(3) . .
Gd1 O5 C7 O6 -178.3(3) . .
Gd1 O5 C7 C7 1.8(6) . 5_576
Gd1 O6 C7 O5 -178.3(3) 5_576 .
Gd1 O6 C7 C7 1.7(5) 5_576 5_576
